data_4111269
loop_
_publ_author_name
'Aubry K. Miller'
'Chambers C. Hughes'
'Joshua J. Kennedy-Smith'
'Stefan N. Gradl'
'Dirk Trauner'

_publ_contact_author_address
;
    Department of Chemistry, University of California, 
    Berkeley, Berkeley, CA 94720-1460 (USA)
;
_publ_contact_author_email ' trauner@cchem.berkeley.edu '
_publ_contact_author_fax ' (+1) 510-643-9480 '
_publ_contact_author_name ' Dirk Trauner'
_publ_contact_author_phone ' (+1) 510-643-5507 '
_publ_section_title
;
 Total Synthesis of (-)-Heptemerone B and (-)-Guanacastepene E
;
_journal_name_full 'Journal of the American Chemical Society'
_journal_page_first 17057
_journal_page_last 17062
_journal_paper_doi 10.1021/ja0660507
_journal_volume 128
_journal_year 2006
_chemical_formula_moiety 'C24 H33 O6 '
_chemical_formula_sum 'C24 H33 O6'
_chemical_formula_weight 417.52
_space_group_IT_number 19
_symmetry_cell_setting orthorhombic
_symmetry_Int_Tables_number 19
_symmetry_space_group_name_Hall 'P 2ac 2ab'
_symmetry_space_group_name_H-M 'P 21 21 21'
_audit_creation_date 'Thu Sep  7 16:17:11 2006'
_audit_creation_method 'by teXsan'
_cell_angle_alpha 90
_cell_angle_beta 90
_cell_angle_gamma 90
_cell_formula_units_Z 4
_cell_length_a 8.310(1)
_cell_length_b 26.062(3)
_cell_length_c 10.237(1)
_cell_measurement_reflns_used 1368
_cell_measurement_temperature 171.2
_cell_measurement_theta_max 21.0
_cell_measurement_theta_min 3.0
_cell_volume 2217.1(4)
_computing_cell_refinement 'Bruker-AXS SAINT v6.40'
_computing_data_collection 'Bruker-AXS SMART v5.631'
_computing_data_reduction 'Bruker-AXS SAINT v6.40'
_computing_publication_material teXsan
_computing_structure_refinement teXsan
_computing_structure_solution SIR97
_diffrn_measured_fraction_theta_full 0.9920
_diffrn_measured_fraction_theta_max 0.9920
_diffrn_measurement_device_type 'Bruker APEX'
_diffrn_measurement_method \w-scans
_diffrn_radiation_type 'Mo K\a'
_diffrn_radiation_wavelength 0.7107
_diffrn_reflns_av_R_equivalents 0.042
_diffrn_reflns_limit_h_max 10
_diffrn_reflns_limit_h_min 0
_diffrn_reflns_limit_k_max 32
_diffrn_reflns_limit_k_min 0
_diffrn_reflns_limit_l_max 12
_diffrn_reflns_limit_l_min 0
_diffrn_reflns_number 12731
_diffrn_reflns_theta_full 26.42
_diffrn_reflns_theta_max 26.42
_diffrn_standards_decay_% 0
_diffrn_standards_interval_count 0
_diffrn_standards_interval_time 0
_diffrn_standards_number 0
_exptl_absorpt_coefficient_mu 0.088
_exptl_absorpt_correction_T_max 0.984
_exptl_absorpt_correction_T_min 0.679
_exptl_absorpt_correction_type empirical
_exptl_absorpt_process_details 'Blessing, 1995'
_exptl_crystal_colour colorless
_exptl_crystal_density_diffrn 1.251
_exptl_crystal_description blocklike
_exptl_crystal_F_000 900.00
_exptl_crystal_size_max 0.410
_exptl_crystal_size_mid 0.260
_exptl_crystal_size_min 0.180
_refine_diff_density_max 0.15
_refine_diff_density_min -0.15
_refine_ls_extinction_method none
_refine_ls_goodness_of_fit_ref 1.467
_refine_ls_hydrogen_treatment constr
_refine_ls_number_parameters 271
_refine_ls_number_reflns 1904
_refine_ls_R_factor_all 0.0676
_refine_ls_R_factor_gt 0.0423
_refine_ls_shift/su_max 0.0001
_refine_ls_structure_factor_coef F
_refine_ls_weighting_details 'w = 1/[\s^2^(Fo) + 0.00022|Fo|^2^]'
_refine_ls_weighting_scheme calc
_refine_ls_wR_factor_all 0.0546
_refine_ls_wR_factor_ref 0.0468
_reflns_number_gt 1904
_reflns_number_total 2603
_reflns_threshold_expression F^2^>2.0\s(F^2^)
_cod_data_source_file ja0660507si20060908_020130.cif
_cod_data_source_block Aubry_Miller_AKM-V-096-B
_cod_original_cell_volume 2217.1(5)
_cod_original_sg_symbol_H-M 'P 21 21 21 '
_cod_original_formula_sum 'C24 H33 O6 '
_cod_database_code 4111269

loop_
_symmetry_equiv_pos_as_xyz
x,y,z
1/2-x,-y,1/2+z
1/2+x,1/2-y,-z
-x,1/2+y,1/2-z

loop_
_atom_site_label
_atom_site_type_symbol
_atom_site_fract_x
_atom_site_fract_y
_atom_site_fract_z
_atom_site_U_iso_or_equiv
_atom_site_adp_type
_atom_site_occupancy
_atom_site_calc_flag
O1 O 0.2895(2) 0.22351(8) 0.8466(2) 0.0354(6) Uani 1.00 d
O2 O 0.1957(2) 0.07004(8) 0.6674(2) 0.0339(6) Uani 1.00 d
O3 O 0.4376(3) 0.06382(10) 0.7642(3) 0.0580(9) Uani 1.00 d
O4 O 0.1998(2) 0.39881(8) 0.6615(2) 0.0310(6) Uani 1.00 d
O5 O 0.3546(3) 0.44043(9) 0.8083(3) 0.0436(7) Uani 1.00 d
O6 O 0.3687(3) 0.30547(9) 0.6439(2) 0.0394(7) Uani 1.00 d
C1 C 0.3212(3) 0.1704(1) 0.8224(3) 0.0319(9) Uani 1.00 d
C2 C 0.1594(4) 0.1466(1) 0.8015(3) 0.0274(8) Uani 1.00 d
C3 C 0.1275(4) 0.0903(1) 0.7899(3) 0.0344(9) Uani 1.00 d
C4 C -0.0509(4) 0.0786(1) 0.7884(3) 0.041(1) Uani 1.00 d
C5 C -0.1496(4) 0.1198(1) 0.7200(3) 0.0376(10) Uani 1.00 d
C6 C -0.1310(4) 0.1731(1) 0.7833(3) 0.0297(9) Uani 1.00 d
C7 C -0.2080(3) 0.2134(1) 0.6943(3) 0.0341(9) Uani 1.00 d
C8 C -0.1981(4) 0.2698(1) 0.7392(3) 0.0311(9) Uani 1.00 d
C9 C -0.0511(3) 0.2998(1) 0.6905(3) 0.0272(8) Uani 1.00 d
C10 C -0.0089(4) 0.3470(1) 0.7796(3) 0.0285(9) Uani 1.00 d
C11 C 0.1698(4) 0.3579(1) 0.7543(3) 0.0296(9) Uani 1.00 d
C12 C 0.2369(4) 0.3089(1) 0.6927(3) 0.0287(9) Uani 1.00 d
C13 C 0.1073(3) 0.2681(1) 0.6956(3) 0.0256(8) Uani 1.00 d
C14 C 0.1229(3) 0.2342(1) 0.8187(3) 0.0273(8) Uani 1.00 d
C15 C 0.0469(4) 0.1822(1) 0.8013(3) 0.0267(8) Uani 1.00 d
C16 C 0.3511(4) 0.0563(1) 0.6713(4) 0.040(1) Uani 1.00 d
C17 C 0.4043(5) 0.0322(1) 0.5464(4) 0.048(1) Uani 1.00 d
C18 C -0.2109(4) 0.1734(1) 0.9183(3) 0.042(1) Uani 1.00 d
C19 C -0.0770(4) 0.3173(1) 0.5486(3) 0.0333(9) Uani 1.00 d
C20 C -0.1142(4) 0.3954(1) 0.7787(3) 0.039(1) Uani 1.00 d
C21 C -0.0559(4) 0.4336(1) 0.8797(4) 0.042(1) Uani 1.00 d
C22 C -0.2922(5) 0.3853(2) 0.8027(5) 0.060(1) Uani 1.00 d
C23 C 0.3049(4) 0.4361(1) 0.6989(4) 0.0338(9) Uani 1.00 d
C24 C 0.3483(4) 0.4698(1) 0.5863(4) 0.045(1) Uani 1.00 d
H1 H 0.3864 0.1664 0.7469 0.0382 Uiso 1.00 calc
H2 H 0.3735 0.1552 0.8954 0.0382 Uiso 1.00 calc
H3 H 0.1759 0.0731 0.8617 0.0412 Uiso 1.00 calc
H4 H -0.0671 0.0469 0.7445 0.0490 Uiso 1.00 calc
H5 H -0.0874 0.0756 0.8761 0.0490 Uiso 1.00 calc
H6 H -0.1157 0.1219 0.6315 0.0451 Uiso 1.00 calc
H7 H -0.2599 0.1103 0.7231 0.0451 Uiso 1.00 calc
H8 H -0.1570 0.2111 0.6114 0.0409 Uiso 1.00 calc
H9 H -0.3186 0.2049 0.6855 0.0409 Uiso 1.00 calc
H10 H -0.2918 0.2869 0.7091 0.0372 Uiso 1.00 calc
H11 H -0.1962 0.2701 0.8320 0.0372 Uiso 1.00 calc
H12 H -0.0139 0.3345 0.8666 0.0342 Uiso 1.00 calc
H13 H 0.2234 0.3649 0.8343 0.0355 Uiso 1.00 calc
H14 H 0.1153 0.2473 0.6196 0.0308 Uiso 1.00 calc
H15 H 0.0752 0.2511 0.8911 0.0328 Uiso 1.00 calc
H16 H 0.3130 0.0253 0.4934 0.0572 Uiso 1.00 calc
H17 H 0.4593 0.0011 0.5647 0.0572 Uiso 1.00 calc
H18 H 0.4744 0.0550 0.5016 0.0572 Uiso 1.00 calc
H19 H -0.1931 0.2056 0.9592 0.0506 Uiso 1.00 calc
H20 H -0.3233 0.1678 0.9089 0.0506 Uiso 1.00 calc
H21 H -0.1659 0.1469 0.9706 0.0506 Uiso 1.00 calc
H22 H 0.0127 0.3371 0.5209 0.0399 Uiso 1.00 calc
H23 H -0.0877 0.2881 0.4938 0.0399 Uiso 1.00 calc
H24 H -0.1720 0.3375 0.5434 0.0399 Uiso 1.00 calc
H25 H -0.1040 0.4110 0.6952 0.0471 Uiso 1.00 calc
H26 H -0.0673 0.4193 0.9645 0.0502 Uiso 1.00 calc
H27 H 0.0541 0.4414 0.8641 0.0502 Uiso 1.00 calc
H28 H -0.1180 0.4641 0.8738 0.0502 Uiso 1.00 calc
H29 H -0.3501 0.4166 0.7972 0.0724 Uiso 1.00 calc
H30 H -0.3315 0.3620 0.7387 0.0724 Uiso 1.00 calc
H31 H -0.3061 0.3709 0.8872 0.0724 Uiso 1.00 calc
H32 H 0.2543 0.4774 0.5371 0.0542 Uiso 1.00 calc
H33 H 0.4239 0.4526 0.5321 0.0542 Uiso 1.00 calc
H34 H 0.3942 0.5008 0.6179 0.0542 Uiso 1.00 calc

loop_
_atom_site_aniso_label
_atom_site_aniso_U_11
_atom_site_aniso_U_22
_atom_site_aniso_U_33
_atom_site_aniso_U_12
_atom_site_aniso_U_13
_atom_site_aniso_U_23
O1 0.031(1) 0.026(1) 0.048(1) 0.0016(10) -0.014(1) -0.001(1)
O2 0.042(1) 0.028(1) 0.032(1) -0.001(1) 0.002(1) -0.003(1)
O3 0.055(2) 0.053(2) 0.065(2) 0.017(1) -0.011(2) -0.011(1)
O4 0.039(1) 0.027(1) 0.026(1) -0.005(1) -0.005(1) 0.0005(9)
O5 0.042(1) 0.043(1) 0.045(2) -0.009(1) -0.008(1) -0.006(1)
O6 0.033(1) 0.040(1) 0.045(1) -0.004(1) 0.007(1) -0.004(1)
C1 0.031(2) 0.028(2) 0.036(2) 0.002(1) -0.003(2) 0.001(2)
C2 0.038(2) 0.026(2) 0.019(2) -0.003(1) 0.004(1) 0.001(1)
C3 0.045(2) 0.030(2) 0.028(2) -0.000(2) 0.004(2) -0.001(1)
C4 0.051(2) 0.028(2) 0.043(2) -0.011(2) 0.011(2) -0.007(2)
C5 0.033(2) 0.038(2) 0.042(2) -0.010(2) 0.005(2) -0.008(2)
C6 0.029(2) 0.031(2) 0.030(2) -0.008(1) 0.003(1) -0.004(1)
C7 0.026(1) 0.042(2) 0.035(2) -0.007(1) 0.000(2) -0.006(2)
C8 0.028(2) 0.037(2) 0.028(2) 0.002(2) -0.002(1) -0.002(1)
C9 0.031(2) 0.030(2) 0.021(2) 0.000(1) -0.002(1) -0.004(1)
C10 0.033(2) 0.030(2) 0.023(2) 0.001(1) -0.000(1) 0.001(1)
C11 0.039(2) 0.024(2) 0.026(2) 0.001(1) -0.007(1) 0.001(1)
C12 0.034(2) 0.029(2) 0.023(2) -0.001(1) -0.003(2) 0.000(1)
C13 0.028(2) 0.027(2) 0.022(2) 0.000(1) 0.002(1) -0.004(1)
C14 0.028(2) 0.028(2) 0.026(2) 0.003(1) -0.002(1) -0.006(1)
C15 0.033(2) 0.031(2) 0.016(2) -0.004(1) 0.002(1) -0.002(1)
C16 0.045(2) 0.025(2) 0.048(2) 0.005(2) 0.004(2) 0.005(2)
C17 0.056(2) 0.035(2) 0.052(2) 0.008(2) 0.017(2) 0.010(2)
C18 0.041(2) 0.052(2) 0.034(2) -0.003(2) 0.010(2) -0.000(2)
C19 0.037(2) 0.033(2) 0.029(2) 0.001(2) -0.005(2) -0.001(1)
C20 0.047(2) 0.033(2) 0.039(2) 0.011(2) -0.002(2) 0.006(2)
C21 0.052(2) 0.029(2) 0.045(2) 0.008(2) 0.011(2) 0.000(2)
C22 0.044(2) 0.056(3) 0.081(3) 0.024(2) -0.004(2) -0.023(2)
C23 0.031(2) 0.029(2) 0.042(2) -0.000(2) 0.002(2) -0.002(2)
C24 0.051(2) 0.033(2) 0.051(2) -0.010(2) 0.004(2) 0.001(2)

loop_
_atom_type_symbol
_atom_type_description
_atom_type_scat_dispersion_real
_atom_type_scat_dispersion_imag
_atom_type_scat_source
C C 0.003 0.002
;International Tables for Crystallography
(1992, Vol. C, Tables 4.2.6.8 and 6.1.1.1)
;
O O 0.011 0.006
;International Tables for Crystallography
(1992, Vol. C, Tables 4.2.6.8 and 6.1.1.1)
;
H H 0.000 0.000
;International Tables for Crystallography
(1992, Vol. C, Table 6.1.1.2)
;

loop_
_geom_angle_atom_site_label_1
_geom_angle_atom_site_label_2
_geom_angle_atom_site_label_3
_geom_angle
_geom_angle_publ_flag
C1 O1 C14 109.3(2) ?
C3 O2 C16 116.2(3) ?
C11 O4 C23 116.8(2) ?
O1 C1 C2 105.1(2) ?
C1 C2 C3 125.2(3) ?
C1 C2 C15 110.3(3) ?
C3 C2 C15 124.4(3) ?
O2 C3 C2 110.5(2) ?
O2 C3 C4 107.2(3) ?
C2 C3 C4 111.9(3) ?
C3 C4 C5 112.9(3) ?
C4 C5 C6 112.9(3) ?
C5 C6 C7 109.0(3) ?
C5 C6 C15 106.9(3) ?
C5 C6 C18 109.8(3) ?
C7 C6 C15 112.1(3) ?
C7 C6 C18 110.7(3) ?
C15 C6 C18 108.2(3) ?
C6 C7 C8 117.0(3) ?
C7 C8 C9 115.6(3) ?
C8 C9 C10 112.9(2) ?
C8 C9 C13 113.1(2) ?
C8 C9 C19 110.3(2) ?
C10 C9 C13 102.0(2) ?
C10 C9 C19 110.3(3) ?
C13 C9 C19 107.9(3) ?
C9 C10 C11 105.2(2) ?
C9 C10 C20 120.9(3) ?
C11 C10 C20 113.5(3) ?
O4 C11 C10 114.4(2) ?
O4 C11 C12 106.3(2) ?
C10 C11 C12 105.5(2) ?
O6 C12 C11 124.3(3) ?
O6 C12 C13 126.9(3) ?
C11 C12 C13 108.6(3) ?
C9 C13 C12 103.2(2) ?
C9 C13 C14 113.7(2) ?
C12 C13 C14 111.0(2) ?
O1 C14 C13 110.7(2) ?
O1 C14 C15 104.6(2) ?
C13 C14 C15 112.6(2) ?
C2 C15 C6 125.9(3) ?
C2 C15 C14 109.6(2) ?
C6 C15 C14 124.5(3) ?
O2 C16 O3 123.6(3) ?
O2 C16 C17 111.9(3) ?
O3 C16 C17 124.5(3) ?
C10 C20 C21 110.7(3) ?
C10 C20 C22 114.2(3) ?
C21 C20 C22 108.4(3) ?
O4 C23 O5 123.5(3) ?
O4 C23 C24 110.9(3) ?
O5 C23 C24 125.6(3) ?
O1 C1 H1 110.565 no
O1 C1 H2 110.562 no
C2 C1 H1 110.557 no
C2 C1 H2 110.562 no
H1 C1 H2 109.483 no
O2 C3 H3 109.056 no
C2 C3 H3 109.074 no
C4 C3 H3 109.085 no
C3 C4 H4 108.603 no
C3 C4 H5 108.582 no
C5 C4 H4 108.643 no
C5 C4 H5 108.606 no
H4 C4 H5 109.436 no
C4 C5 H6 108.606 no
C4 C5 H7 108.636 no
C6 C5 H6 108.589 no
C6 C5 H7 108.611 no
H6 C5 H7 109.436 no
C6 C7 H8 107.585 no
C6 C7 H9 107.553 no
C8 C7 H8 107.595 no
C8 C7 H9 107.540 no
H8 C7 H9 109.469 no
C7 C8 H10 107.933 no
C7 C8 H11 107.933 no
C9 C8 H10 107.898 no
C9 C8 H11 107.890 no
H10 C8 H11 109.482 no
C9 C10 H12 105.327 no
C11 C10 H12 105.325 no
C20 C10 H12 105.314 no
O4 C11 H13 110.114 no
C10 C11 H13 110.117 no
C12 C11 H13 110.119 no
C9 C13 H14 109.584 no
C12 C13 H14 109.561 no
C14 C13 H14 109.595 no
O1 C14 H15 109.630 no
C13 C14 H15 109.618 no
C15 C14 H15 109.627 no
C16 C17 H16 109.458 no
C16 C17 H17 109.453 no
C16 C17 H18 109.487 no
H16 C17 H17 109.449 no
H16 C17 H18 109.484 no
H17 C17 H18 109.495 no
C6 C18 H19 109.472 no
C6 C18 H20 109.455 no
C6 C18 H21 109.483 no
H19 C18 H20 109.466 no
H19 C18 H21 109.486 no
H20 C18 H21 109.465 no
C9 C19 H22 109.479 no
C9 C19 H23 109.453 no
C9 C19 H24 109.458 no
H22 C19 H23 109.497 no
H22 C19 H24 109.483 no
H23 C19 H24 109.457 no
C10 C20 H25 107.757 no
C21 C20 H25 107.764 no
C22 C20 H25 107.785 no
C20 C21 H26 109.452 no
C20 C21 H27 109.484 no
C20 C21 H28 109.452 no
H26 C21 H27 109.487 no
H26 C21 H28 109.472 no
H27 C21 H28 109.480 no
C20 C22 H29 109.502 no
C20 C22 H30 109.489 no
C20 C22 H31 109.456 no
H29 C22 H30 109.491 no
H29 C22 H31 109.453 no
H30 C22 H31 109.436 no
C23 C24 H32 109.496 no
C23 C24 H33 109.464 no
C23 C24 H34 109.488 no
H32 C24 H33 109.447 no
H32 C24 H34 109.483 no
H33 C24 H34 109.448 no

loop_
_geom_bond_atom_site_label_1
_geom_bond_atom_site_label_2
_geom_bond_distance
_geom_bond_publ_flag
O1 C1 1.431(4) yes
O1 C14 1.441(3) yes
O2 C3 1.474(4) yes
O2 C16 1.340(4) yes
O3 C16 1.208(4) yes
O4 C11 1.449(4) yes
O4 C23 1.361(4) yes
O5 C23 1.199(4) yes
O6 C12 1.208(4) yes
C1 C2 1.496(4) yes
C2 C3 1.496(4) yes
C2 C15 1.317(4) yes
C3 C4 1.514(4) yes
C4 C5 1.523(5) yes
C5 C6 1.541(4) yes
C6 C7 1.529(5) yes
C6 C15 1.508(4) yes
C6 C18 1.534(4) yes
C7 C8 1.542(4) yes
C8 C9 1.534(4) yes
C9 C10 1.571(4) yes
C9 C13 1.554(4) yes
C9 C19 1.538(4) yes
C10 C11 1.534(4) yes
C10 C20 1.535(4) yes
C11 C12 1.529(4) yes
C12 C13 1.514(4) yes
C13 C14 1.545(4) yes
C14 C15 1.506(4) yes
C16 C17 1.492(5) yes
C20 C21 1.514(5) yes
C20 C22 1.523(5) yes
C23 C24 1.494(5) yes
C1 H1 0.950 no
C1 H2 0.950 no
C3 H3 0.950 no
C4 H4 0.950 no
C4 H5 0.950 no
C5 H6 0.950 no
C5 H7 0.950 no
C7 H8 0.950 no
C7 H9 0.950 no
C8 H10 0.950 no
C8 H11 0.950 no
C10 H12 0.950 no
C11 H13 0.950 no
C13 H14 0.950 no
C14 H15 0.950 no
C17 H16 0.950 no
C17 H17 0.950 no
C17 H18 0.950 no
C18 H19 0.950 no
C18 H20 0.950 no
C18 H21 0.950 no
C19 H22 0.950 no
C19 H23 0.950 no
C19 H24 0.950 no
C20 H25 0.950 no
C21 H26 0.950 no
C21 H27 0.950 no
C21 H28 0.950 no
C22 H29 0.950 no
C22 H30 0.950 no
C22 H31 0.950 no
C24 H32 0.950 no
C24 H33 0.950 no
C24 H34 0.950 no

loop_
_geom_contact_atom_site_label_1
_geom_contact_atom_site_label_2
_geom_contact_distance
_geom_contact_site_symmetry_2
O3 C24 3.393(4) 4_646
O5 C22 3.268(4) 1_655
O5 C17 3.457(4) 4_656
O6 C7 3.554(4) 3_556
C11 C18 3.589(5) 3_557

loop_
_geom_torsion_atom_site_label_1
_geom_torsion_atom_site_label_2
_geom_torsion_atom_site_label_3
_geom_torsion_atom_site_label_4
_geom_torsion
_geom_torsion_site_symmetry_1
_geom_torsion_site_symmetry_2
_geom_torsion_site_symmetry_3
_geom_torsion_site_symmetry_4
_geom_torsion_publ_flag
O1 C1 C2 C3 -171.6(3) 1_555 1_555 1_555 1_555 yes
O1 C1 C2 C15 5.2(4) 1_555 1_555 1_555 1_555 yes
O1 C14 C13 C9 -155.7(2) 1_555 1_555 1_555 1_555 yes
O1 C14 C13 C12 -39.9(3) 1_555 1_555 1_555 1_555 yes
O1 C14 C15 C2 -7.5(3) 1_555 1_555 1_555 1_555 yes
O1 C14 C15 C6 173.8(3) 1_555 1_555 1_555 1_555 yes
O2 C3 C2 C1 -68.7(4) 1_555 1_555 1_555 1_555 yes
O2 C3 C2 C15 114.9(3) 1_555 1_555 1_555 1_555 yes
O2 C3 C4 C5 -87.0(3) 1_555 1_555 1_555 1_555 yes
O3 C16 O2 C3 -6.6(5) 1_555 1_555 1_555 1_555 yes
O4 C11 C10 C9 98.2(3) 1_555 1_555 1_555 1_555 yes
O4 C11 C10 C20 -36.1(4) 1_555 1_555 1_555 1_555 yes
O4 C11 C12 O6 48.0(4) 1_555 1_555 1_555 1_555 yes
O4 C11 C12 C13 -128.2(2) 1_555 1_555 1_555 1_555 yes
O5 C23 O4 C11 -10.7(4) 1_555 1_555 1_555 1_555 yes
O6 C12 C11 C10 169.9(3) 1_555 1_555 1_555 1_555 yes
O6 C12 C13 C9 -147.6(3) 1_555 1_555 1_555 1_555 yes
O6 C12 C13 C14 90.2(4) 1_555 1_555 1_555 1_555 yes
C1 O1 C14 C13 -110.7(3) 1_555 1_555 1_555 1_555 yes
C1 O1 C14 C15 10.8(3) 1_555 1_555 1_555 1_555 yes
C1 C2 C3 C4 171.9(3) 1_555 1_555 1_555 1_555 yes
C1 C2 C15 C6 -179.9(3) 1_555 1_555 1_555 1_555 yes
C1 C2 C15 C14 1.5(4) 1_555 1_555 1_555 1_555 yes
C2 C1 O1 C14 -10.0(3) 1_555 1_555 1_555 1_555 yes
C2 C3 O2 C16 85.5(3) 1_555 1_555 1_555 1_555 yes
C2 C3 C4 C5 34.3(4) 1_555 1_555 1_555 1_555 yes
C2 C15 C6 C5 -18.9(4) 1_555 1_555 1_555 1_555 yes
C2 C15 C6 C7 -138.3(3) 1_555 1_555 1_555 1_555 yes
C2 C15 C6 C18 99.4(4) 1_555 1_555 1_555 1_555 yes
C2 C15 C14 C13 112.7(3) 1_555 1_555 1_555 1_555 yes
C3 O2 C16 C17 175.1(2) 1_555 1_555 1_555 1_555 yes
C3 C2 C15 C6 -3.0(5) 1_555 1_555 1_555 1_555 yes
C3 C2 C15 C14 178.3(3) 1_555 1_555 1_555 1_555 yes
C3 C4 C5 C6 -59.0(4) 1_555 1_555 1_555 1_555 yes
C4 C3 O2 C16 -152.3(3) 1_555 1_555 1_555 1_555 yes
C4 C3 C2 C15 -4.4(5) 1_555 1_555 1_555 1_555 yes
C4 C5 C6 C7 169.6(3) 1_555 1_555 1_555 1_555 yes
C4 C5 C6 C15 48.2(3) 1_555 1_555 1_555 1_555 yes
C4 C5 C6 C18 -69.0(3) 1_555 1_555 1_555 1_555 yes
C5 C6 C7 C8 -178.5(2) 1_555 1_555 1_555 1_555 yes
C5 C6 C15 C14 159.5(3) 1_555 1_555 1_555 1_555 yes
C6 C7 C8 C9 91.0(3) 1_555 1_555 1_555 1_555 yes
C6 C15 C14 C13 -66.0(4) 1_555 1_555 1_555 1_555 yes
C7 C6 C15 C14 40.1(4) 1_555 1_555 1_555 1_555 yes
C7 C8 C9 C10 -156.8(3) 1_555 1_555 1_555 1_555 yes
C7 C8 C9 C13 -41.6(4) 1_555 1_555 1_555 1_555 yes
C7 C8 C9 C19 79.3(3) 1_555 1_555 1_555 1_555 yes
C8 C7 C6 C15 -60.4(4) 1_555 1_555 1_555 1_555 yes
C8 C7 C6 C18 60.5(3) 1_555 1_555 1_555 1_555 yes
C8 C9 C10 C11 157.0(2) 1_555 1_555 1_555 1_555 yes
C8 C9 C10 C20 -72.9(4) 1_555 1_555 1_555 1_555 yes
C8 C9 C13 C12 -160.0(3) 1_555 1_555 1_555 1_555 yes
C8 C9 C13 C14 -39.7(3) 1_555 1_555 1_555 1_555 yes
C9 C10 C11 C12 -18.3(3) 1_555 1_555 1_555 1_555 yes
C9 C10 C20 C21 175.8(3) 1_555 1_555 1_555 1_555 yes
C9 C10 C20 C22 53.1(4) 1_555 1_555 1_555 1_555 yes
C9 C13 C12 C11 28.4(3) 1_555 1_555 1_555 1_555 yes
C9 C13 C14 C15 87.6(3) 1_555 1_555 1_555 1_555 yes
C10 C9 C13 C12 -38.5(3) 1_555 1_555 1_555 1_555 yes
C10 C9 C13 C14 81.8(3) 1_555 1_555 1_555 1_555 yes
C10 C11 O4 C23 129.7(3) 1_555 1_555 1_555 1_555 yes
C10 C11 C12 C13 -6.3(3) 1_555 1_555 1_555 1_555 yes
C11 O4 C23 C24 169.2(3) 1_555 1_555 1_555 1_555 yes
C11 C10 C9 C13 35.3(3) 1_555 1_555 1_555 1_555 yes
C11 C10 C9 C19 -79.1(3) 1_555 1_555 1_555 1_555 yes
C11 C10 C20 C21 -57.8(4) 1_555 1_555 1_555 1_555 yes
C11 C10 C20 C22 179.5(3) 1_555 1_555 1_555 1_555 yes
C11 C12 C13 C14 -93.8(3) 1_555 1_555 1_555 1_555 yes
C12 C11 O4 C23 -114.2(3) 1_555 1_555 1_555 1_555 yes
C12 C11 C10 C20 -152.6(3) 1_555 1_555 1_555 1_555 yes
C12 C13 C9 C19 77.7(3) 1_555 1_555 1_555 1_555 yes
C12 C13 C14 C15 -156.6(2) 1_555 1_555 1_555 1_555 yes
C13 C9 C10 C20 165.4(3) 1_555 1_555 1_555 1_555 yes
C14 C13 C9 C19 -161.9(3) 1_555 1_555 1_555 1_555 yes
C14 C15 C6 C18 -82.2(4) 1_555 1_555 1_555 1_555 yes
C19 C9 C10 C20 51.0(4) 1_555 1_555 1_555 1_555 yes
